data_4331688
loop_
_publ_author_name
'McCormick, Theresa'
'Jia, Wen-Li'
'Wang, Suning'

_publ_section_title
;
 Phosphorescent Cu(I) Complexes of
 2-(2&#x2018;-pyridylbenzimidazolyl)benzene:&#x00A0; Impact of Phosphine
 Ancillary Ligands on Electronic and Photophysical Properties of the Cu(I)
 Complexes
;
_journal_issue 1
_journal_name_full 'Inorganic Chemistry'
_journal_page_first 147
_journal_page_last 155
_journal_paper_doi 10.1021/ic051412h
_journal_volume 45
_journal_year 2006
_chemical_formula_sum 'C36 H28.67 B0.67 Cu0.67 F2.67 N2 P1.33'
_chemical_formula_weight 630.80
_chemical_name_systematic
; 
 ? 
;
_space_group_IT_number 4
_symmetry_space_group_name_Hall 'P 2yb'
_symmetry_space_group_name_H-M 'P 1 21 1'
_atom_sites_solution_hydrogens geom
_atom_sites_solution_primary direct
_atom_sites_solution_secondary difmap
_audit_creation_method SHELXL-97
_cell_angle_alpha 90.00
_cell_angle_beta 102.720(3)
_cell_angle_gamma 90.00
_cell_formula_units_Z 3
_cell_length_a 9.961(2)
_cell_length_b 18.067(3)
_cell_length_c 13.206(3)
_cell_measurement_temperature 453(2)
_cell_volume 2318.3(8)
_computing_structure_refinement 'SHELXL-97 (Sheldrick, 1997)'
_computing_structure_solution 'SHELXS-97 (Sheldrick, 1990)'
_diffrn_ambient_temperature 453(2)
_diffrn_measured_fraction_theta_full 0.942
_diffrn_measured_fraction_theta_max 0.942
_diffrn_radiation_monochromator graphite
_diffrn_radiation_source 'fine-focus sealed tube'
_diffrn_radiation_type MoK\a
_diffrn_radiation_wavelength 0.71073
_diffrn_reflns_av_R_equivalents 0.0468
_diffrn_reflns_av_sigmaI/netI 0.0957
_diffrn_reflns_limit_h_max 12
_diffrn_reflns_limit_h_min -13
_diffrn_reflns_limit_k_max 21
_diffrn_reflns_limit_k_min -23
_diffrn_reflns_limit_l_max 17
_diffrn_reflns_limit_l_min -17
_diffrn_reflns_number 14005
_diffrn_reflns_theta_full 28.14
_diffrn_reflns_theta_max 28.14
_diffrn_reflns_theta_min 1.58
_exptl_absorpt_coefficient_mu 0.597
_exptl_crystal_density_diffrn 1.355
_exptl_crystal_density_method 'not measured'
_exptl_crystal_F_000 976
_refine_diff_density_max 0.343
_refine_diff_density_min -0.241
_refine_diff_density_rms 0.055
_refine_ls_abs_structure_details 'Flack H D (1983), Acta Cryst. A39, 876-881'
_refine_ls_abs_structure_Flack 0.003(14)
_refine_ls_extinction_method none
_refine_ls_goodness_of_fit_ref 0.997
_refine_ls_hydrogen_treatment mixed
_refine_ls_matrix_type full
_refine_ls_number_parameters 582
_refine_ls_number_reflns 7943
_refine_ls_number_restraints 1
_refine_ls_restrained_S_all 0.996
_refine_ls_R_factor_all 0.1031
_refine_ls_R_factor_gt 0.0538
_refine_ls_shift/su_max 0.000
_refine_ls_shift/su_mean 0.000
_refine_ls_structure_factor_coef Fsqd
_refine_ls_weighting_details 'calc w=1/[\s^2^(Fo^2^)+(0.0441P)^2^+0.0000P] where P=(Fo^2^+2Fc^2^)/3'
_refine_ls_weighting_scheme calc
_refine_ls_wR_factor_gt 0.0996
_refine_ls_wR_factor_ref 0.1156
_reflns_number_gt 5053
_reflns_number_total 7943
_reflns_threshold_expression >2sigma(I)
_cod_data_source_file ic051412hsup1.cif
_cod_data_source_block tm13
_cod_original_cell_volume 2318.4(8)
_cod_database_code 4331688

loop_
_symmetry_equiv_pos_as_xyz
'x, y, z'
'-x, y+1/2, -z'

loop_
_atom_site_label
_atom_site_type_symbol
_atom_site_fract_x
_atom_site_fract_y
_atom_site_fract_z
_atom_site_U_iso_or_equiv
_atom_site_adp_type
_atom_site_occupancy
_atom_site_symmetry_multiplicity
_atom_site_calc_flag
_atom_site_refinement_flags
Cu1 Cu 0.76042(6) 0.45257(3) 0.77558(4) 0.04284(18) Uani 1 1 d .
N1 N 0.8153(4) 0.4887(2) 0.6398(3) 0.0415(10) Uani 1 1 d .
N2 N 0.9344(4) 0.5168(2) 0.8360(3) 0.0432(11) Uani 1 1 d .
N3 N 0.9233(4) 0.5778(2) 0.5716(3) 0.0451(11) Uani 1 1 d .
C1 C 0.9386(6) 0.2882(3) 0.8169(4) 0.0471(14) Uani 1 1 d .
C2 C 0.9921(8) 0.2297(4) 0.8758(6) 0.092(2) Uani 1 1 d .
H2A H 0.9457 0.2106 0.9238 0.111 Uiso 1 1 calc R
C3 C 1.1155(9) 0.1975(5) 0.8659(6) 0.099(3) Uani 1 1 d .
H3A H 1.1497 0.1571 0.9073 0.119 Uiso 1 1 calc R
C4 C 1.1853(8) 0.2229(4) 0.7990(7) 0.099(2) Uani 1 1 d .
H4A H 1.2704 0.2030 0.7958 0.119 Uiso 1 1 calc R
C5 C 1.1286(9) 0.2791(5) 0.7348(8) 0.129(4) Uani 1 1 d .
H5A H 1.1717 0.2950 0.6829 0.155 Uiso 1 1 calc R
C6 C 1.0100(8) 0.3125(4) 0.7455(6) 0.095(3) Uani 1 1 d .
H6A H 0.9765 0.3526 0.7034 0.114 Uiso 1 1 calc R
C7 C 0.7456(6) 0.3129(3) 0.9436(4) 0.0472(14) Uani 1 1 d .
C8 C 0.8438(7) 0.3369(3) 1.0302(5) 0.0681(17) Uani 1 1 d .
H8A H 0.9250 0.3580 1.0199 0.082 Uiso 1 1 calc R
C9 C 0.8247(8) 0.3305(4) 1.1296(5) 0.081(2) Uani 1 1 d .
H9A H 0.8914 0.3473 1.1857 0.098 Uiso 1 1 calc R
C10 C 0.7069(8) 0.2993(3) 1.1445(6) 0.077(2) Uani 1 1 d .
H10A H 0.6933 0.2941 1.2116 0.093 Uiso 1 1 calc R
C11 C 0.6081(8) 0.2755(3) 1.0627(6) 0.0722(19) Uani 1 1 d .
H11A H 0.5267 0.2552 1.0737 0.087 Uiso 1 1 calc R
C12 C 0.6296(7) 0.2818(3) 0.9632(5) 0.0604(16) Uani 1 1 d .
H12A H 0.5626 0.2641 0.9079 0.072 Uiso 1 1 calc R
C13 C 0.6517(6) 0.2730(3) 0.7297(4) 0.0475(14) Uani 1 1 d .
C14 C 0.6662(7) 0.1966(3) 0.7221(5) 0.0663(18) Uani 1 1 d .
H14A H 0.7431 0.1731 0.7617 0.080 Uiso 1 1 calc R
C15 C 0.5664(9) 0.1553(3) 0.6556(6) 0.077(2) Uani 1 1 d .
H15A H 0.5754 0.1041 0.6525 0.092 Uiso 1 1 calc R
C16 C 0.4566(8) 0.1892(4) 0.5956(5) 0.075(2) Uani 1 1 d .
H16A H 0.3922 0.1612 0.5495 0.090 Uiso 1 1 calc R
C17 C 0.4384(7) 0.2639(4) 0.6012(5) 0.0753(19) Uani 1 1 d .
H17A H 0.3606 0.2867 0.5615 0.090 Uiso 1 1 calc R
C18 C 0.5382(6) 0.3052(3) 0.6673(5) 0.0614(17) Uani 1 1 d .
H18A H 0.5279 0.3563 0.6695 0.074 Uiso 1 1 calc R
C19 C 0.5303(6) 0.5253(3) 0.9169(4) 0.0514(14) Uani 1 1 d .
C20 C 0.5231(7) 0.5861(3) 0.9780(5) 0.0710(19) Uani 1 1 d .
H20A H 0.5464 0.6324 0.9562 0.085 Uiso 1 1 calc R
C21 C 0.4827(8) 0.5802(4) 1.0693(5) 0.085(2) Uani 1 1 d .
H21A H 0.4809 0.6224 1.1094 0.102 Uiso 1 1 calc R
C22 C 0.4458(8) 0.5158(5) 1.1027(5) 0.085(2) Uani 1 1 d .
H22A H 0.4190 0.5131 1.1657 0.102 Uiso 1 1 calc R
C23 C 0.4470(8) 0.4522(5) 1.0438(6) 0.105(3) Uani 1 1 d .
H23A H 0.4182 0.4070 1.0652 0.126 Uiso 1 1 calc R
C24 C 0.4928(8) 0.4582(4) 0.9514(5) 0.096(2) Uani 1 1 d .
H24A H 0.4980 0.4159 0.9124 0.115 Uiso 1 1 calc R
C25 C 0.6069(6) 0.6264(3) 0.7724(4) 0.0482(15) Uani 1 1 d .
C26 C 0.7220(7) 0.6618(3) 0.8316(5) 0.0656(17) Uani 1 1 d .
H26A H 0.7848 0.6352 0.8807 0.079 Uiso 1 1 calc R
C27 C 0.7431(7) 0.7368(3) 0.8173(6) 0.083(2) Uani 1 1 d .
H27A H 0.8204 0.7598 0.8573 0.100 Uiso 1 1 calc R
C28 C 0.6538(9) 0.7771(3) 0.7466(6) 0.087(2) Uani 1 1 d .
H28A H 0.6678 0.8274 0.7381 0.105 Uiso 1 1 calc R
C29 C 0.5422(9) 0.7416(4) 0.6881(6) 0.085(2) Uani 1 1 d .
H29A H 0.4822 0.7683 0.6373 0.103 Uiso 1 1 calc R
C30 C 0.5151(7) 0.6694(3) 0.7007(5) 0.0683(18) Uani 1 1 d .
H30A H 0.4352 0.6483 0.6617 0.082 Uiso 1 1 calc R
C31 C 0.4279(6) 0.5040(2) 0.6977(4) 0.0483(14) Uani 1 1 d .
C32 C 0.3050(6) 0.4824(3) 0.7186(5) 0.0635(17) Uani 1 1 d .
H32A H 0.2928 0.4833 0.7864 0.076 Uiso 1 1 calc R
C33 C 0.1975(6) 0.4588(4) 0.6374(7) 0.083(2) Uani 1 1 d .
H33A H 0.1149 0.4434 0.6523 0.099 Uiso 1 1 calc R
C34 C 0.2118(8) 0.4581(4) 0.5365(6) 0.085(2) Uani 1 1 d .
H34A H 0.1404 0.4416 0.4835 0.102 Uiso 1 1 calc R
C35 C 0.3306(8) 0.4816(3) 0.5155(5) 0.0738(19) Uani 1 1 d .
H35A H 0.3404 0.4823 0.4471 0.089 Uiso 1 1 calc R
C36 C 0.4381(7) 0.5046(3) 0.5934(5) 0.0594(16) Uani 1 1 d .
H36A H 0.5190 0.5210 0.5766 0.071 Uiso 1 1 calc R
C37 C 0.9809(6) 0.6504(3) 0.5607(4) 0.0500(14) Uani 1 1 d .
C38 C 1.0929(7) 0.6561(4) 0.5162(6) 0.081(2) Uani 1 1 d .
H38A H 1.1294 0.6143 0.4909 0.097 Uiso 1 1 calc R
C39 C 1.1494(9) 0.7243(5) 0.5099(7) 0.108(3) Uani 1 1 d .
H39A H 1.2278 0.7296 0.4832 0.130 Uiso 1 1 calc R
C40 C 1.0887(12) 0.7848(5) 0.5437(7) 0.121(4) Uani 1 1 d .
H40A H 1.1247 0.8315 0.5364 0.145 Uiso 1 1 calc R
C41 C 0.9765(10) 0.7788(3) 0.5881(6) 0.095(3) Uani 1 1 d .
H41A H 0.9390 0.8206 0.6123 0.114 Uiso 1 1 calc R
C42 C 0.9208(7) 0.7102(3) 0.5960(5) 0.0679(18) Uani 1 1 d .
H42A H 0.8441 0.7045 0.6247 0.081 Uiso 1 1 calc R
C43 C 0.8264(7) 0.5489(3) 0.3833(5) 0.0641(17) Uani 1 1 d .
H43A H 0.8735 0.5853 0.3554 0.077 Uiso 1 1 calc R
C44 C 0.7361(8) 0.5008(4) 0.3214(5) 0.076(2) Uani 1 1 d .
H44A H 0.7220 0.5049 0.2497 0.091 Uiso 1 1 calc R
C45 C 0.6642(6) 0.4453(4) 0.3643(4) 0.0666(17) Uani 1 1 d .
H45A H 0.6035 0.4142 0.3203 0.080 Uiso 1 1 calc R
C46 C 0.6833(6) 0.4372(3) 0.4687(4) 0.0521(15) Uani 1 1 d .
H46A H 0.6362 0.4010 0.4971 0.062 Uiso 1 1 calc R
C47 C 0.7761(5) 0.4850(3) 0.5324(4) 0.0416(12) Uani 1 1 d .
C48 C 0.9043(5) 0.5449(2) 0.6607(4) 0.0413(13) Uani 1 1 d .
C49 C 0.9982(6) 0.5231(3) 0.9357(4) 0.0586(16) Uani 1 1 d .
H49A H 0.9696 0.4927 0.9838 0.070 Uiso 1 1 calc R
C50 C 1.1030(7) 0.5715(3) 0.9709(5) 0.0664(18) Uani 1 1 d .
H50A H 1.1450 0.5742 1.0410 0.080 Uiso 1 1 calc R
C51 C 1.1445(7) 0.6161(3) 0.8992(5) 0.0706(18) Uani 1 1 d .
H51A H 1.2153 0.6500 0.9206 0.085 Uiso 1 1 calc R
C52 C 1.0812(6) 0.6106(3) 0.7962(5) 0.0562(15) Uani 1 1 d .
H52A H 1.1083 0.6405 0.7470 0.067 Uiso 1 1 calc R
C53 C 0.9777(5) 0.5603(3) 0.7674(4) 0.0412(13) Uani 1 1 d .
C54 C 0.8423(6) 0.5399(3) 0.4875(4) 0.0460(14) Uani 1 1 d .
F1A F 0.2752(10) 0.4655(6) 0.2737(7) 0.124(3) Uiso 0.50 1 d P
F1 F 0.1134(19) 0.5422(9) 0.2341(12) 0.191(6) Uiso 0.50 1 d P
F2 F -0.0101(9) 0.5052(5) 0.1723(7) 0.101(3) Uiso 0.50 1 d P
F3 F 0.1061(11) 0.4203(5) 0.2945(8) 0.101(3) Uiso 0.50 1 d P
F3A F 0.0554(9) 0.4438(6) 0.3043(6) 0.095(3) Uiso 0.50 1 d P
F4 F 0.1500(13) 0.4283(6) 0.1394(10) 0.097(4) Uiso 0.50 1 d P
F2A F 0.2055(14) 0.5243(7) 0.2481(9) 0.128(4) Uiso 0.50 1 d P
F4A F 0.1042(17) 0.4324(9) 0.1451(14) 0.150(8) Uiso 0.50 1 d P
B1 B 0.1194(15) 0.4696(5) 0.2255(9) 0.120(4) Uani 1 1 d .
P2 P 0.58199(15) 0.52771(7) 0.79353(11) 0.0439(3) Uani 1 1 d .
P1 P 0.77412(15) 0.33207(6) 0.81550(11) 0.0433(3) Uani 1 1 d .

loop_
_atom_site_aniso_label
_atom_site_aniso_U_11
_atom_site_aniso_U_22
_atom_site_aniso_U_33
_atom_site_aniso_U_23
_atom_site_aniso_U_13
_atom_site_aniso_U_12
Cu1 0.0450(4) 0.0381(3) 0.0459(3) 0.0027(4) 0.0112(3) -0.0036(4)
N1 0.043(3) 0.0382(19) 0.042(3) 0.0028(19) 0.006(2) -0.007(2)
N2 0.039(3) 0.046(2) 0.041(3) 0.004(2) 0.002(2) -0.003(2)
N3 0.047(3) 0.042(2) 0.049(3) 0.007(2) 0.017(2) -0.003(2)
C1 0.052(4) 0.049(3) 0.038(3) 0.007(3) 0.005(3) 0.003(3)
C2 0.092(6) 0.088(5) 0.110(6) 0.041(4) 0.051(5) 0.031(5)
C3 0.090(6) 0.118(6) 0.090(6) 0.036(5) 0.023(5) 0.042(5)
C4 0.069(5) 0.103(6) 0.132(8) 0.014(5) 0.037(5) 0.031(5)
C5 0.114(8) 0.140(7) 0.160(9) 0.067(7) 0.088(7) 0.051(6)
C6 0.098(6) 0.086(5) 0.121(7) 0.049(5) 0.066(5) 0.046(5)
C7 0.051(4) 0.039(3) 0.055(4) 0.003(2) 0.018(3) -0.004(3)
C8 0.076(5) 0.075(4) 0.056(4) 0.006(3) 0.019(4) -0.019(4)
C9 0.105(6) 0.090(4) 0.048(4) 0.002(4) 0.013(4) -0.027(5)
C10 0.116(7) 0.062(4) 0.064(5) -0.001(3) 0.042(5) -0.009(4)
C11 0.092(5) 0.057(3) 0.083(5) 0.002(4) 0.051(5) -0.009(4)
C12 0.070(4) 0.045(3) 0.071(4) 0.002(3) 0.026(4) -0.007(3)
C13 0.053(4) 0.046(3) 0.044(3) 0.004(3) 0.013(3) 0.000(3)
C14 0.087(5) 0.040(3) 0.068(4) -0.001(3) 0.010(4) -0.004(3)
C15 0.110(7) 0.042(3) 0.078(5) -0.016(3) 0.020(5) -0.013(4)
C16 0.087(6) 0.072(4) 0.065(5) -0.021(4) 0.014(4) -0.032(4)
C17 0.055(4) 0.088(5) 0.075(5) -0.018(4) -0.004(4) -0.001(4)
C18 0.068(4) 0.049(3) 0.069(4) -0.006(3) 0.018(4) -0.008(3)
C19 0.051(4) 0.056(3) 0.051(3) 0.009(3) 0.020(3) 0.016(3)
C20 0.092(5) 0.068(4) 0.061(4) -0.006(3) 0.035(4) 0.004(4)
C21 0.106(6) 0.094(5) 0.061(5) -0.018(4) 0.031(5) 0.001(5)
C22 0.089(6) 0.122(6) 0.053(4) 0.015(4) 0.033(4) 0.027(5)
C23 0.137(7) 0.097(5) 0.101(6) 0.044(6) 0.068(5) 0.028(7)
C24 0.147(7) 0.073(4) 0.087(5) 0.018(5) 0.070(5) 0.049(6)
C25 0.054(4) 0.036(3) 0.057(4) -0.003(3) 0.018(3) 0.002(3)
C26 0.067(5) 0.055(3) 0.079(5) -0.012(3) 0.024(4) 0.005(3)
C27 0.077(5) 0.056(4) 0.128(7) -0.025(4) 0.048(5) -0.013(4)
C28 0.122(7) 0.037(3) 0.119(7) -0.004(4) 0.061(6) -0.008(4)
C29 0.131(7) 0.049(4) 0.085(6) 0.015(4) 0.042(5) 0.014(4)
C30 0.085(5) 0.055(3) 0.066(4) 0.000(3) 0.020(4) 0.001(4)
C31 0.053(4) 0.038(3) 0.058(4) -0.003(2) 0.020(3) 0.010(3)
C32 0.057(4) 0.055(3) 0.086(5) -0.018(3) 0.033(4) -0.004(3)
C33 0.045(4) 0.064(4) 0.138(7) 0.000(5) 0.017(4) -0.008(4)
C34 0.068(5) 0.065(4) 0.110(6) -0.022(5) -0.007(5) 0.001(5)
C35 0.077(5) 0.067(4) 0.067(4) -0.012(3) -0.007(4) 0.012(4)
C36 0.055(4) 0.055(3) 0.067(4) -0.002(3) 0.008(4) 0.008(3)
C37 0.050(4) 0.047(3) 0.054(4) 0.012(3) 0.014(3) -0.004(3)
C38 0.075(5) 0.076(4) 0.101(6) 0.026(4) 0.040(4) -0.006(4)
C39 0.087(6) 0.125(7) 0.116(7) 0.046(6) 0.029(5) -0.040(6)
C40 0.153(10) 0.079(6) 0.118(8) 0.039(6) 0.003(7) -0.052(6)
C41 0.149(8) 0.052(4) 0.072(5) 0.013(4) 0.003(5) -0.011(5)
C42 0.088(5) 0.052(3) 0.062(4) 0.010(3) 0.012(4) 0.003(3)
C43 0.082(5) 0.070(4) 0.043(4) 0.012(3) 0.019(3) 0.012(4)
C44 0.103(6) 0.083(4) 0.041(4) -0.003(3) 0.014(4) 0.017(4)
C45 0.081(4) 0.069(4) 0.043(3) -0.014(4) -0.002(3) 0.010(4)
C46 0.058(4) 0.047(3) 0.053(4) -0.012(3) 0.015(3) -0.002(3)
C47 0.041(3) 0.046(2) 0.036(3) -0.003(2) 0.004(3) 0.012(3)
C48 0.041(3) 0.044(3) 0.041(3) 0.010(2) 0.014(3) 0.006(2)
C49 0.066(4) 0.057(3) 0.048(4) 0.012(3) 0.003(3) -0.005(3)
C50 0.076(5) 0.064(3) 0.049(4) 0.006(3) -0.006(4) -0.007(4)
C51 0.062(4) 0.075(4) 0.070(5) -0.005(4) 0.004(4) -0.022(4)
C52 0.053(4) 0.059(3) 0.053(4) 0.007(3) 0.003(3) -0.013(3)
C53 0.035(3) 0.042(3) 0.046(3) -0.002(2) 0.007(3) -0.002(2)
C54 0.055(4) 0.041(3) 0.044(3) 0.008(3) 0.015(3) 0.009(3)
B1 0.182(13) 0.078(7) 0.106(8) 0.013(6) 0.045(9) -0.042(8)
P2 0.0476(9) 0.0396(6) 0.0465(9) -0.0004(6) 0.0150(7) 0.0025(7)
P1 0.0490(9) 0.0374(6) 0.0450(8) 0.0038(6) 0.0140(7) -0.0025(6)

loop_
_atom_type_symbol
_atom_type_description
_atom_type_scat_dispersion_real
_atom_type_scat_dispersion_imag
_atom_type_scat_source
C C 0.0033 0.0016 'International Tables Vol C Tables 4.2.6.8 and 6.1.1.4'
H H 0.0000 0.0000 'International Tables Vol C Tables 4.2.6.8 and 6.1.1.4'
B B 0.0013 0.0007 'International Tables Vol C Tables 4.2.6.8 and 6.1.1.4'
N N 0.0061 0.0033 'International Tables Vol C Tables 4.2.6.8 and 6.1.1.4'
F F 0.0171 0.0103 'International Tables Vol C Tables 4.2.6.8 and 6.1.1.4'
P P 0.1023 0.0942 'International Tables Vol C Tables 4.2.6.8 and 6.1.1.4'
Cu Cu 0.3201 1.2651 'International Tables Vol C Tables 4.2.6.8 and 6.1.1.4'

loop_
_geom_angle_atom_site_label_1
_geom_angle_atom_site_label_2
_geom_angle_atom_site_label_3
_geom_angle
N1 Cu1 N2 78.62(16)
N1 Cu1 P1 119.48(12)
N2 Cu1 P1 116.58(11)
N1 Cu1 P2 105.02(12)
N2 Cu1 P2 103.20(12)
P1 Cu1 P2 124.12(6)
C48 N1 C47 105.8(4)
C48 N1 Cu1 110.3(3)
C47 N1 Cu1 142.6(3)
C49 N2 C53 117.5(4)
C49 N2 Cu1 126.7(4)
C53 N2 Cu1 115.5(3)
C48 N3 C54 107.8(4)
C48 N3 C37 127.6(5)
C54 N3 C37 122.3(4)
C2 C1 C6 116.6(6)
C2 C1 P1 126.0(5)
C6 C1 P1 117.1(4)
C1 C2 C3 121.2(7)
C4 C3 C2 121.6(7)
C3 C4 C5 118.0(8)
C6 C5 C4 121.0(8)
C5 C6 C1 121.5(7)
C12 C7 C8 116.3(5)
C12 C7 P1 124.8(5)
C8 C7 P1 118.6(4)
C9 C8 C7 122.4(6)
C10 C9 C8 118.7(7)
C9 C10 C11 121.0(6)
C10 C11 C12 119.5(7)
C7 C12 C11 122.0(6)
C18 C13 C14 117.4(5)
C18 C13 P1 118.5(4)
C14 C13 P1 124.1(5)
C15 C14 C13 120.5(6)
C16 C15 C14 120.1(5)
C15 C16 C17 121.1(6)
C16 C17 C18 118.7(6)
C13 C18 C17 122.1(5)
C20 C19 C24 117.1(5)
C20 C19 P2 124.8(5)
C24 C19 P2 118.1(4)
C21 C20 C19 121.6(6)
C22 C21 C20 121.5(7)
C21 C22 C23 120.2(7)
C22 C23 C24 118.1(8)
C19 C24 C23 121.5(7)
C26 C25 C30 117.3(5)
C26 C25 P2 119.0(4)
C30 C25 P2 123.7(5)
C27 C26 C25 120.2(6)
C28 C27 C26 121.5(7)
C27 C28 C29 117.8(6)
C30 C29 C28 123.0(7)
C29 C30 C25 120.2(7)
C32 C31 C36 117.5(6)
C32 C31 P2 125.7(5)
C36 C31 P2 116.8(5)
C31 C32 C33 119.8(6)
C34 C33 C32 121.4(6)
C35 C34 C33 118.9(7)
C34 C35 C36 121.1(7)
C35 C36 C31 121.3(6)
C42 C37 C38 123.0(5)
C42 C37 N3 117.9(5)
C38 C37 N3 119.0(5)
C39 C38 C37 118.5(7)
C38 C39 C40 118.9(8)
C39 C40 C41 122.2(7)
C42 C41 C40 119.0(8)
C37 C42 C41 118.3(7)
C54 C43 C44 116.0(6)
C43 C44 C45 121.9(6)
C46 C45 C44 120.7(6)
C45 C46 C47 117.9(5)
N1 C47 C54 110.4(4)
N1 C47 C46 130.0(5)
C54 C47 C46 119.6(5)
N1 C48 N3 111.3(5)
N1 C48 C53 120.7(4)
N3 C48 C53 127.7(5)
N2 C49 C50 123.6(5)
C49 C50 C51 117.7(5)
C52 C51 C50 119.8(6)
C53 C52 C51 118.7(5)
N2 C53 C52 122.6(5)
N2 C53 C48 111.9(4)
C52 C53 C48 125.5(5)
C43 C54 C47 123.8(5)
C43 C54 N3 131.5(5)
C47 C54 N3 104.7(4)
F2A F1A B1 53.9(7)
F2A F1 B1 67.7(14)
F2A F1 F2 127.2(18)
B1 F1 F2 63.3(10)
B1 F2 F1 53.1(8)
F3A F3 B1 84.5(15)
F3 F3A B1 66.3(13)
F1 F2A F1A 141.3(19)
F1 F2A B1 69.8(14)
F1A F2A B1 73.7(10)
F4A B1 F2A 124.1(14)
F4A B1 F3 102.5(11)
F2A B1 F3 121.5(12)
F4A B1 F1 128.0(14)
F2A B1 F1 42.6(8)
F3 B1 F1 127.3(13)
F4A B1 F3A 117.5(12)
F2A B1 F3A 117.6(11)
F3 B1 F3A 29.2(6)
F1 B1 F3A 103.2(12)
F4A B1 F4 18.8(10)
F2A B1 F4 109.3(11)
F3 B1 F4 105.6(9)
F1 B1 F4 127.0(11)
F3A B1 F4 128.0(9)
F4A B1 F2 84.2(12)
F2A B1 F2 104.0(10)
F3 B1 F2 114.8(11)
F1 B1 F2 63.6(10)
F3A B1 F2 90.3(10)
F4 B1 F2 99.4(10)
F4A B1 F1A 104.5(13)
F2A B1 F1A 52.4(8)
F3 B1 F1A 85.8(10)
F1 B1 F1A 94.1(12)
F3A B1 F1A 104.8(10)
F4 B1 F1A 86.2(10)
F2 B1 F1A 155.8(8)
C31 P2 C19 104.9(3)
C31 P2 C25 104.3(2)
C19 P2 C25 103.6(3)
C31 P2 Cu1 110.15(17)
C19 P2 Cu1 117.33(18)
C25 P2 Cu1 115.30(19)
C7 P1 C13 104.4(3)
C7 P1 C1 103.5(2)
C13 P1 C1 103.3(2)
C7 P1 Cu1 113.13(16)
C13 P1 Cu1 115.25(18)
C1 P1 Cu1 115.80(18)

loop_
_geom_bond_atom_site_label_1
_geom_bond_atom_site_label_2
_geom_bond_distance
Cu1 N1 2.091(4)
Cu1 N2 2.092(4)
Cu1 P1 2.2371(13)
Cu1 P2 2.2899(15)
N1 C48 1.336(6)
N1 C47 1.387(6)
N2 C49 1.335(6)
N2 C53 1.340(6)
N3 C48 1.369(6)
N3 C54 1.400(6)
N3 C37 1.451(6)
C1 C2 1.350(8)
C1 C6 1.372(8)
C1 P1 1.817(6)
C2 C3 1.392(10)
C3 C4 1.320(10)
C4 C5 1.364(10)
C5 C6 1.361(10)
C7 C12 1.361(7)
C7 C8 1.399(8)
C7 P1 1.810(5)
C8 C9 1.372(8)
C9 C10 1.355(9)
C10 C11 1.361(9)
C11 C12 1.382(8)
C13 C18 1.373(8)
C13 C14 1.395(7)
C13 P1 1.816(6)
C14 C15 1.390(9)
C15 C16 1.348(9)
C16 C17 1.367(8)
C17 C18 1.387(8)
C19 C20 1.374(7)
C19 C24 1.376(8)
C19 P2 1.813(6)
C20 C21 1.357(8)
C21 C22 1.326(9)
C22 C23 1.388(10)
C23 C24 1.397(8)
C25 C26 1.393(8)
C25 C30 1.399(8)
C25 P2 1.830(5)
C26 C27 1.391(8)
C27 C28 1.351(10)
C28 C29 1.367(10)
C29 C30 1.348(8)
C31 C32 1.370(8)
C31 C36 1.403(8)
C31 P2 1.812(6)
C32 C33 1.405(9)
C33 C34 1.371(9)
C34 C35 1.342(9)
C35 C36 1.376(8)
C37 C42 1.366(8)
C37 C38 1.375(8)
C38 C39 1.365(10)
C39 C40 1.371(12)
C40 C41 1.376(12)
C41 C42 1.372(9)
C43 C54 1.359(7)
C43 C44 1.381(8)
C44 C45 1.421(9)
C45 C46 1.358(7)
C46 C47 1.403(7)
C47 C54 1.393(7)
C48 C53 1.464(7)
C49 C50 1.363(7)
C50 C51 1.375(8)
C51 C52 1.371(8)
C52 C53 1.364(7)
F1A F2A 1.274(14)
F1A B1 1.544(16)
F1 F2A 0.951(17)
F1 B1 1.319(17)
F1 F2 1.478(17)
F2 B1 1.474(14)
F3 F3A 0.694(12)
F3 B1 1.302(12)
F3A B1 1.415(13)
F4 B1 1.446(18)
F2A B1 1.300(14)
F4A B1 1.237(18)
